data_2214212
loop_
_publ_author_name
'You, Xiu-Li'
'Ng, Seik Weng'

_publ_section_title
;Poly[hydronium
 [dysprosium(III)-\m~3~-(ethylenediaminetetraacetato-\k^8^<i>N</i>,<i>N</i>',<i>O</i>,<i>O</i>',<i>O</i>'',<i>O</i>''':<i>O</i>'''':<i>O</i>''''')]
 monohydrate]
;
_journal_coeditor_code HB2422
_journal_issue 7
_journal_name_full 'Acta Crystallographica Section E'
_journal_page_first m1819
_journal_page_last m1819
_journal_paper_doi 10.1107/S1600536807025044
_journal_volume 63
_journal_year 2007
_chemical_formula_iupac '(H3 O) [Dy (C10 H12 N2 O8)], H2 O'
_chemical_formula_moiety 'H3 O +, C10 H12 Dy N2 O8 -, H2 O'
_chemical_formula_sum 'C10 H17 Dy N2 O10'
_chemical_formula_weight 487.76
_chemical_name_systematic
;
Poly[hydronium [dysprosium(III)-\m~3~-(ethylenediaminetetraacetato-\
\k^8^N,N',O,O',O'',O''':O'''':O''''')] monohydrate]
;
_space_group_IT_number 57
_symmetry_cell_setting orthorhombic
_symmetry_space_group_name_Hall '-P 2c 2b'
_symmetry_space_group_name_H-M 'P b c m'
_atom_sites_solution_hydrogens geom
_atom_sites_solution_primary direct
_atom_sites_solution_secondary difmap
_audit_creation_method SHELXL-97
_cell_angle_alpha 90.00
_cell_angle_beta 90.00
_cell_angle_gamma 90.00
_cell_formula_units_Z 4
_cell_length_a 6.6271(3)
_cell_length_b 12.9233(6)
_cell_length_c 18.5496(9)
_cell_measurement_reflns_used 8499
_cell_measurement_temperature 295(2)
_cell_measurement_theta_max 27.5
_cell_measurement_theta_min 3.1
_cell_volume 1588.66(13)
_computing_cell_refinement 'SAINT (Bruker, 2004)'
_computing_data_collection 'APEX2 (Bruker, 2004)'
_computing_data_reduction SAINT
_computing_molecular_graphics 'X-SEED (Barbour, 2001)'
_computing_publication_material 'publCIF (Westrip, 2007)'
_computing_structure_refinement 'SHELXL97 (Sheldrick, 1997)'
_computing_structure_solution 'SHELXS97 (Sheldrick, 1997)'
_diffrn_ambient_temperature 295(2)
_diffrn_measured_fraction_theta_full 0.99
_diffrn_measured_fraction_theta_max 0.99
_diffrn_measurement_device_type 'Bruker APEX II CCD'
_diffrn_measurement_method '\f and \w'
_diffrn_radiation_monochromator graphite
_diffrn_radiation_source 'medium-focus sealed tube'
_diffrn_radiation_type MoK\a
_diffrn_radiation_wavelength 0.71073
_diffrn_reflns_av_R_equivalents 0.022
_diffrn_reflns_av_sigmaI/netI 0.013
_diffrn_reflns_limit_h_max 7
_diffrn_reflns_limit_h_min -8
_diffrn_reflns_limit_k_max 16
_diffrn_reflns_limit_k_min -16
_diffrn_reflns_limit_l_max 23
_diffrn_reflns_limit_l_min -23
_diffrn_reflns_number 13726
_diffrn_reflns_theta_full 27.5
_diffrn_reflns_theta_max 27.5
_diffrn_reflns_theta_min 3.1
_diffrn_standards_decay_% 0
_diffrn_standards_interval_count 0
_diffrn_standards_interval_time 0
_diffrn_standards_number 0
_exptl_absorpt_coefficient_mu 4.756
_exptl_absorpt_correction_T_max 0.648
_exptl_absorpt_correction_T_min 0.425
_exptl_absorpt_correction_type multi-scan
_exptl_absorpt_process_details '(SADABS; Sheldrick, 1996)'
_exptl_crystal_colour Colorless
_exptl_crystal_density_diffrn 2.039
_exptl_crystal_density_method 'not measured'
_exptl_crystal_description Block
_exptl_crystal_F_000 948
_exptl_crystal_size_max 0.30
_exptl_crystal_size_mid 0.20
_exptl_crystal_size_min 0.10
_refine_diff_density_max 0.66
_refine_diff_density_min -0.47
_refine_ls_extinction_method none
_refine_ls_goodness_of_fit_ref 1.05
_refine_ls_hydrogen_treatment constr
_refine_ls_matrix_type full
_refine_ls_number_parameters 178
_refine_ls_number_reflns 1873
_refine_ls_number_restraints 127
_refine_ls_restrained_S_all 1.08
_refine_ls_R_factor_all 0.018
_refine_ls_R_factor_gt 0.017
_refine_ls_shift/su_max 0.001
_refine_ls_shift/su_mean 0.000
_refine_ls_structure_factor_coef Fsqd
_refine_ls_weighting_details 'calc w=1/[\s^2^(Fo^2^)+(0.036P)^2^+0.7002P] where P=(Fo^2^+2Fc^2^)/3'
_refine_ls_weighting_scheme calc
_refine_ls_wR_factor_gt 0.050
_refine_ls_wR_factor_ref 0.050
_reflns_number_gt 1784
_reflns_number_total 1873
_reflns_threshold_expression I>2\s(I)
_cod_data_source_file hb2422.cif
_cod_data_source_block I
_cod_original_cell_volume 1588.60(10)
_cod_database_code 2214212
_cod_database_fobs_code 2214212

loop_
_symmetry_equiv_pos_as_xyz
'x, y, z'
'-x, -y, z+1/2'
'x, -y+1/2, -z'
'-x, y+1/2, -z+1/2'
'-x, -y, -z'
'x, y, -z-1/2'
'-x, y-1/2, z'
'x, -y-1/2, z-1/2'

loop_
_atom_site_type_symbol
_atom_site_label
_atom_site_fract_x
_atom_site_fract_y
_atom_site_fract_z
_atom_site_U_iso_or_equiv
_atom_site_adp_type
_atom_site_calc_flag
_atom_site_refinement_flags
_atom_site_occupancy
_atom_site_disorder_group
Dy Dy1 0.10881(2) 0.052175(11) 0.2500 0.01807(8) Uani d S 1 .
O O1 0.0672(5) 0.0318(2) 0.12603(13) 0.0541(7) Uani d U 1 .
O O2 0.1160(4) 0.0739(3) 0.01246(15) 0.0666(9) Uani d U 1 .
O O3O -0.2534(15) 0.2034(7) -0.0555(4) 0.188(4) Uani d PU 0.67 .
O O1W 0.477(2) 0.0661(9) -0.0728(7) 0.104(4) Uani d PU 0.33 .
C C1 0.1473(5) 0.0859(3) 0.07918(16) 0.0388(6) Uani d U 1 .
O O3 0.4405(5) 0.0077(3) 0.27636(19) 0.0268(7) Uani d PDU 0.50 -1
O O4 0.7680(4) 0.0071(2) 0.2593(8) 0.025(2) Uani d PDU 0.50 -1
N N1 0.3675(6) 0.1575(3) 0.1752(2) 0.0227(8) Uani d PDU 0.50 -1
C C2 0.301(4) 0.1750(15) 0.1018(5) 0.027(3) Uani d PDU 0.50 -1
H H2A 0.4157 0.1749 0.0695 0.033 Uiso calc PR 0.50 -1
H H2B 0.2346 0.2418 0.0983 0.033 Uiso calc PR 0.50 -1
C C3 0.426(2) 0.2566(10) 0.2083(7) 0.015(3) Uani d PDU 0.50 -1
H H3A 0.3314 0.3100 0.1940 0.018 Uiso calc PR 0.50 -1
H H3B 0.5590 0.2764 0.1913 0.018 Uiso calc PR 0.50 -1
C C4 0.5509(7) 0.0924(4) 0.1699(3) 0.0284(10) Uani d PDU 0.50 -1
H H4A 0.6661 0.1361 0.1593 0.034 Uiso calc PR 0.50 -1
H H4B 0.5351 0.0440 0.1304 0.034 Uiso calc PR 0.50 -1
C C5 0.5907(6) 0.0330(3) 0.2389(5) 0.022(2) Uani d PDU 0.50 -1
O O3' -0.0529(6) 0.2069(2) 0.22572(19) 0.0298(9) Uani d PDU 0.50 -1
O O4' -0.1173(4) 0.3735(2) 0.2400(8) 0.027(2) Uani d PDU 0.50 -1
N N1' 0.2516(6) 0.2061(3) 0.3261(2) 0.0230(8) Uani d PDU 0.50 -1
C C2' 0.274(4) 0.1684(15) 0.3997(5) 0.033(5) Uani d PDU 0.50 -1
H H2'1 0.4130 0.1465 0.4061 0.040 Uiso calc PR 0.50 -1
H H2'2 0.2509 0.2259 0.4322 0.040 Uiso calc PR 0.50 -1
C C3' 0.429(2) 0.2477(13) 0.2885(9) 0.039(6) Uani d PDU 0.50 -1
H H3'1 0.5432 0.2049 0.3015 0.047 Uiso calc PR 0.50 -1
H H3'2 0.4544 0.3162 0.3078 0.047 Uiso calc PR 0.50 -1
C C4' 0.0925(7) 0.2865(4) 0.3286(3) 0.0279(11) Uani d PDU 0.50 -1
H H4'1 0.1551 0.3535 0.3359 0.033 Uiso calc PR 0.50 -1
H H4'2 0.0049 0.2731 0.3694 0.033 Uiso calc PR 0.50 -1
C C5' -0.0331(6) 0.2898(3) 0.2608(5) 0.0240(19) Uani d PDU 0.50 -1

loop_
_atom_site_aniso_label
_atom_site_aniso_U_11
_atom_site_aniso_U_22
_atom_site_aniso_U_33
_atom_site_aniso_U_12
_atom_site_aniso_U_13
_atom_site_aniso_U_23
Dy1 0.01006(11) 0.01040(10) 0.03376(12) -0.00049(4) 0.000 0.000
O1 0.0714(17) 0.0513(14) 0.0395(12) -0.0385(13) -0.0086(11) -0.0020(10)
O2 0.089(2) 0.0727(18) 0.0382(13) -0.0347(14) -0.0185(12) -0.0018(13)
O3O 0.176(7) 0.184(7) 0.205(6) 0.055(6) -0.056(6) 0.042(6)
O1W 0.118(8) 0.109(7) 0.085(6) 0.051(6) 0.027(6) 0.014(5)
C1 0.0443(17) 0.0365(15) 0.0358(14) -0.0062(13) -0.0085(12) -0.0046(12)
O3 0.0142(16) 0.0209(16) 0.0454(19) -0.0004(13) 0.0003(13) 0.0086(13)
O4 0.0123(12) 0.0225(12) 0.039(7) 0.0004(10) -0.0009(18) -0.0005(19)
N1 0.021(2) 0.019(2) 0.0284(19) -0.0039(16) -0.0030(14) 0.0010(16)
C2 0.023(5) 0.024(4) 0.035(5) -0.016(4) -0.008(3) -0.006(3)
C3 0.021(5) 0.009(4) 0.016(4) -0.008(3) -0.004(3) 0.004(3)
C4 0.020(2) 0.029(2) 0.037(3) 0.000(2) 0.006(2) -0.001(2)
C5 0.0141(19) 0.0139(15) 0.039(6) -0.0026(12) 0.000(2) -0.003(2)
O3' 0.0194(14) 0.0153(15) 0.055(2) 0.0032(12) -0.0113(14) -0.0050(12)
O4' 0.0225(14) 0.0111(12) 0.048(7) 0.0018(9) -0.0040(18) -0.0006(19)
N1' 0.021(2) 0.0184(18) 0.0290(19) -0.0022(17) 0.0016(16) 0.0023(15)
C2' 0.034(8) 0.039(7) 0.027(5) -0.010(5) 0.004(3) -0.007(4)
C3' 0.032(7) 0.033(7) 0.051(8) -0.012(5) -0.006(5) -0.002(5)
C4' 0.028(3) 0.018(2) 0.037(3) 0.0006(17) 0.0060(19) -0.005(2)
C5' 0.0150(16) 0.0134(16) 0.044(6) -0.0012(13) 0.004(2) -0.002(2)

loop_
_atom_type_symbol
_atom_type_description
_atom_type_scat_dispersion_real
_atom_type_scat_dispersion_imag
_atom_type_scat_source
C C 0.0033 0.0016 'International Tables Vol C Tables 4.2.6.8 and 6.1.1.4'
H H 0.0000 0.0000 'International Tables Vol C Tables 4.2.6.8 and 6.1.1.4'
N N 0.0061 0.0033 'International Tables Vol C Tables 4.2.6.8 and 6.1.1.4'
O O 0.0106 0.0060 'International Tables Vol C Tables 4.2.6.8 and 6.1.1.4'
Dy Dy -0.1892 4.4098 'International Tables Vol C Tables 4.2.6.8 and 6.1.1.4'

loop_
_geom_angle_atom_site_label_1
_geom_angle_atom_site_label_2
_geom_angle_atom_site_label_3
_geom_angle_site_symmetry_1
_geom_angle_site_symmetry_3
_geom_angle
O3' Dy1 O3' 6_556 . 22.46(17)
O3' Dy1 O4' 6_556 4_545 149.0(2)
O3' Dy1 O4' . 4_545 152.68(14)
O3' Dy1 O4' 6_556 7 152.68(14)
O3' Dy1 O4' . 7 149.0(2)
O4' Dy1 O4' 4_545 7 9.2(7)
O3' Dy1 O3 6_556 . 127.66(13)
O3' Dy1 O3 . . 133.86(12)
O4' Dy1 O3 4_545 . 73.36(12)
O4' Dy1 O3 7 . 75.36(14)
O3' Dy1 O3 6_556 6_556 133.86(12)
O3' Dy1 O3 . 6_556 127.66(13)
O4' Dy1 O3 4_545 6_556 75.36(14)
O4' Dy1 O3 7 6_556 73.36(12)
O3 Dy1 O3 . 6_556 24.29(17)
O3' Dy1 O1 6_556 6_556 81.42(11)
O3' Dy1 O1 . 6_556 103.60(12)
O4' Dy1 O1 4_545 6_556 79.1(3)
O4' Dy1 O1 7 6_556 88.2(3)
O3 Dy1 O1 . 6_556 82.89(11)
O3 Dy1 O1 6_556 6_556 106.94(12)
O3' Dy1 O1 6_556 . 103.60(12)
O3' Dy1 O1 . . 81.42(11)
O4' Dy1 O1 4_545 . 88.2(4)
O4' Dy1 O1 7 . 79.1(3)
O3 Dy1 O1 . . 106.94(12)
O3 Dy1 O1 6_556 . 82.89(11)
O1 Dy1 O1 6_556 . 161.18(12)
O3' Dy1 O4 6_556 6_456 77.44(14)
O3' Dy1 O4 . 6_456 75.74(14)
O4' Dy1 O4 4_545 6_456 77.36(11)
O4' Dy1 O4 7 6_456 76.67(10)
O3 Dy1 O4 . 6_456 150.15(16)
O3 Dy1 O4 6_556 6_456 146.7(2)
O1 Dy1 O4 6_556 6_456 86.0(4)
O1 Dy1 O4 . 6_456 77.6(4)
O3' Dy1 O4 6_556 1_455 75.74(14)
O3' Dy1 O4 . 1_455 77.44(14)
O4' Dy1 O4 4_545 1_455 76.67(10)
O4' Dy1 O4 7 1_455 77.36(11)
O3 Dy1 O4 . 1_455 146.7(2)
O3 Dy1 O4 6_556 1_455 150.15(16)
O1 Dy1 O4 6_556 1_455 77.6(4)
O1 Dy1 O4 . 1_455 86.0(4)
O4 Dy1 O4 6_456 1_455 8.5(7)
O3' Dy1 N1 6_556 6_556 75.41(13)
O3' Dy1 N1 . 6_556 87.50(12)
O4' Dy1 N1 4_545 6_556 117.7(2)
O4' Dy1 N1 7 6_556 123.4(2)
O3 Dy1 N1 . 6_556 52.53(12)
O3 Dy1 N1 6_556 6_556 67.47(12)
O1 Dy1 N1 6_556 6_556 67.02(10)
O1 Dy1 N1 . 6_556 131.72(11)
O4 Dy1 N1 6_456 6_556 144.0(3)
O4 Dy1 N1 1_455 6_556 136.9(3)
O3' Dy1 N1 6_556 . 87.50(12)
O3' Dy1 N1 . . 75.41(13)
O4' Dy1 N1 4_545 . 123.4(2)
O4' Dy1 N1 7 . 117.7(2)
O3 Dy1 N1 . . 67.47(12)
O3 Dy1 N1 6_556 . 52.53(13)
O1 Dy1 N1 6_556 . 131.72(11)
O1 Dy1 N1 . . 67.02(10)
O4 Dy1 N1 6_456 . 136.9(3)
O4 Dy1 N1 1_455 . 144.0(3)
N1 Dy1 N1 6_556 . 64.71(17)
C1 O1 Dy1 . . 125.4(2)
O1 C1 O2 . . 123.2(3)
O1 C1 C2' . 6_556 119.2(5)
O2 C1 C2' . 6_556 117.5(6)
O1 C1 C2 . . 119.9(5)
O2 C1 C2 . . 116.8(5)
C2' C1 C2 6_556 . 3.2(14)
C5 O3 Dy1 . . 124.6(3)
C5 O4 Dy1 . 1_655 143.1(6)
C2 N1 C3 . . 109.7(10)
C2 N1 C4 . . 106.0(8)
C3 N1 C4 . . 107.8(6)
C2 N1 Dy1 . . 112.4(10)
C3 N1 Dy1 . . 114.1(7)
C4 N1 Dy1 . . 106.3(3)
N1 C2 C1 . . 109.3(13)
N1 C2 H2A . . 109.8
C1 C2 H2A . . 109.8
N1 C2 H2B . . 109.8
C1 C2 H2B . . 109.8
H2A C2 H2B . . 108.3
N1 C3 C3' . . 110.6(15)
N1 C3 H3A . . 109.5
C3' C3 H3A . . 109.5
N1 C3 H3B . . 109.5
C3' C3 H3B . . 109.5
H3A C3 H3B . . 108.1
N1 C4 C5 . . 112.0(4)
N1 C4 H4A . . 109.2
C5 C4 H4A . . 109.2
N1 C4 H4B . . 109.2
C5 C4 H4B . . 109.2
H4A C4 H4B . . 107.9
O3 C5 O4 . . 119.6(7)
O3 C5 C4 . . 117.5(4)
O4 C5 C4 . . 122.9(7)
C5' O3' Dy1 . . 125.9(3)
C5' O4' Dy1 . 7_565 144.0(6)
C2' N1' C3' . . 119.1(13)
C2' N1' C4' . . 106.2(8)
C3' N1' C4' . . 109.1(8)
C2' N1' Dy1 . . 106.7(9)
C3' N1' Dy1 . . 108.1(8)
C4' N1' Dy1 . . 107.0(3)
C1 C2' N1' 6_556 . 116.9(15)
C1 C2' H2'1 6_556 . 108.1
N1' C2' H2'1 . . 108.1
C1 C2' H2'2 6_556 . 108.1
N1' C2' H2'2 . . 108.1
H2'1 C2' H2'2 . . 107.3
N1' C3' C3 . . 119.6(17)
N1' C3' H3'1 . . 107.4
C3 C3' H3'1 . . 107.4
N1' C3' H3'2 . . 107.4
C3 C3' H3'2 . . 107.4
H3'1 C3' H3'2 . . 107.0
N1' C4' C5' . . 112.8(4)
N1' C4' H4'1 . . 109.0
C5' C4' H4'1 . . 109.0
N1' C4' H4'2 . . 109.0
C5' C4' H4'2 . . 109.0
H4'1 C4' H4'2 . . 107.8
O3' C5' O4' . . 121.2(8)
O3' C5' C4' . . 117.6(4)
O4' C5' C4' . . 121.2(7)

loop_
_geom_bond_atom_site_label_1
_geom_bond_atom_site_label_2
_geom_bond_site_symmetry_2
_geom_bond_distance
_geom_bond_publ_flag
Dy1 O1 . 2.331(2) yes
Dy1 O1 6_556 2.331(2) yes
Dy1 O3 . 2.324(3) yes
Dy1 O4 1_455 2.339(3) yes
Dy1 O3' . 2.313(3) yes
Dy1 O4' 7 2.318(3) yes
Dy1 N1 . 2.592(4) yes
Dy1 N1' . 2.617(4) yes
O1 C1 . 1.235(4) ?
O2 C1 . 1.265(4) ?
C1 C2' 6_556 1.41(2) ?
C1 C2 . 1.59(2) ?
O3 C5 . 1.257(6) ?
O4 C5 . 1.279(6) ?
N1 C2 . 1.451(9) ?
N1 C3 . 1.471(8) ?
N1 C4 . 1.481(5) ?
C2 H2A . 0.9700 ?
C2 H2B . 0.9700 ?
C3 C3' . 1.493(7) ?
C3 H3A . 0.9700 ?
C3 H3B . 0.9700 ?
C4 C5 . 1.516(7) ?
C4 H4A . 0.9700 ?
C4 H4B . 0.9700 ?
O3' C5' . 1.260(6) ?
O4' C5' . 1.276(6) ?
O4' Dy1 7_565 2.318(3) ?
N1' C2' . 1.457(9) ?
N1' C3' . 1.466(9) ?
N1' C4' . 1.481(5) ?
C2' C1 6_556 1.41(2) ?
C2' H2'1 . 0.9700 ?
C2' H2'2 . 0.9700 ?
C3' H3'1 . 0.9700 ?
C3' H3'2 . 0.9700 ?
C4' C5' . 1.509(8) ?
C4' H4'1 . 0.9700 ?
C4' H4'2 . 0.9700 ?

loop_
_geom_torsion_atom_site_label_1
_geom_torsion_atom_site_label_2
_geom_torsion_atom_site_label_3
_geom_torsion_atom_site_label_4
_geom_torsion_site_symmetry_1
_geom_torsion_site_symmetry_4
_geom_torsion
O3' Dy1 O1 C1 6_556 . 68.6(3)
O3' Dy1 O1 C1 . . 65.0(3)
O4' Dy1 O1 C1 4_545 . -140.4(3)
O4' Dy1 O1 C1 7 . -139.3(3)
O3 Dy1 O1 C1 . . -68.4(3)
O3 Dy1 O1 C1 6_556 . -64.9(3)
O1 Dy1 O1 C1 6_556 . 172.1(3)
O4 Dy1 O1 C1 6_456 . 142.1(3)
O4 Dy1 O1 C1 1_455 . 142.8(3)
N1 Dy1 O1 C1 6_556 . -13.9(4)
N1 Dy1 O1 C1 . . -12.7(3)
Dy1 O1 C1 O2 . . -177.9(3)
Dy1 O1 C1 C2' . 6_556 -0.6(10)
Dy1 O1 C1 C2 . . 2.9(9)
O3' Dy1 O3 C5 6_556 . -81.4(5)
O3' Dy1 O3 C5 . . -52.7(5)
O4' Dy1 O3 C5 4_545 . 124.5(6)
O4' Dy1 O3 C5 7 . 115.2(6)
O3 Dy1 O3 C5 6_556 . 33.3(4)
O1 Dy1 O3 C5 6_556 . -154.8(5)
O1 Dy1 O3 C5 . . 41.6(5)
O4 Dy1 O3 C5 6_456 . 136.2(8)
O4 Dy1 O3 C5 1_455 . 151.1(7)
N1 Dy1 O3 C5 6_556 . -88.4(5)
N1 Dy1 O3 C5 . . -13.7(4)
O3' Dy1 N1 C2 6_556 . -85.2(7)
O3' Dy1 N1 C2 . . -66.1(7)
O4' Dy1 N1 C2 4_545 . 92.0(8)
O4' Dy1 N1 C2 7 . 83.7(8)
O3 Dy1 N1 C2 . . 141.9(8)
O3 Dy1 N1 C2 6_556 . 119.6(8)
O1 Dy1 N1 C2 6_556 . -161.4(7)
O1 Dy1 N1 C2 . . 20.7(7)
O4 Dy1 N1 C2 6_456 . -16.7(8)
O4 Dy1 N1 C2 1_455 . -23.9(9)
N1 Dy1 N1 C2 6_556 . -160.3(7)
O3' Dy1 N1 C3 6_556 . 40.5(6)
O3' Dy1 N1 C3 . . 59.7(6)
O4' Dy1 N1 C3 4_545 . -142.2(7)
O4' Dy1 N1 C3 7 . -150.6(6)
O3 Dy1 N1 C3 . . -92.3(6)
O3 Dy1 N1 C3 6_556 . -114.6(6)
O1 Dy1 N1 C3 6_556 . -35.7(6)
O1 Dy1 N1 C3 . . 146.4(6)
O4 Dy1 N1 C3 6_456 . 109.1(7)
O4 Dy1 N1 C3 1_455 . 101.8(7)
N1 Dy1 N1 C3 6_556 . -34.5(6)
O3' Dy1 N1 C4 6_556 . 159.2(3)
O3' Dy1 N1 C4 . . 178.3(3)
O4' Dy1 N1 C4 4_545 . -23.6(5)
O4' Dy1 N1 C4 7 . -31.9(4)
O3 Dy1 N1 C4 . . 26.3(3)
O3 Dy1 N1 C4 6_556 . 4.0(3)
O1 Dy1 N1 C4 6_556 . 83.0(3)
O1 Dy1 N1 C4 . . -94.9(3)
O4 Dy1 N1 C4 6_456 . -132.3(4)
O4 Dy1 N1 C4 1_455 . -139.5(5)
N1 Dy1 N1 C4 6_556 . 84.1(3)
C3 N1 C2 C1 . . -153.6(9)
C4 N1 C2 C1 . . 90.2(11)
Dy1 N1 C2 C1 . . -25.5(12)
O1 C1 C2 N1 . . 17.1(14)
O2 C1 C2 N1 . . -162.1(8)
C2' C1 C2 N1 6_556 . 94(17)
C2 N1 C3 C3' . . 161.0(16)
C4 N1 C3 C3' . . -84.0(15)
Dy1 N1 C3 C3' . . 33.8(16)
C2 N1 C4 C5 . . -157.2(11)
C3 N1 C4 C5 . . 85.4(8)
Dy1 N1 C4 C5 . . -37.3(5)
Dy1 O3 C5 O4 . . 177.9(5)
Dy1 O3 C5 C4 . . -2.9(7)
Dy1 O4 C5 O3 1_655 . -155.4(11)
Dy1 O4 C5 C4 1_655 . 25.5(17)
N1 C4 C5 O3 . . 30.2(7)
N1 C4 C5 O4 . . -150.7(6)
O3' Dy1 O3' C5' 6_556 . 37.5(5)
O4' Dy1 O3' C5' 4_545 . 139.4(8)
O4' Dy1 O3' C5' 7 . 156.8(7)
O3 Dy1 O3' C5' . . -46.4(5)
O3 Dy1 O3' C5' 6_556 . -77.6(5)
O1 Dy1 O3' C5' 6_556 . 46.8(5)
O1 Dy1 O3' C5' . . -151.7(5)
O4 Dy1 O3' C5' 6_456 . 129.1(6)
O4 Dy1 O3' C5' 1_455 . 120.5(6)
N1 Dy1 O3' C5' 6_556 . -18.8(5)
N1 Dy1 O3' C5' . . -83.3(5)
O3' Dy1 N1' C2' 6_556 . 115.0(9)
O3' Dy1 N1' C2' . . 135.5(9)
O4' Dy1 N1' C2' 4_545 . -25.2(10)
O4' Dy1 N1' C2' 7 . -33.2(10)
O3 Dy1 N1' C2' . . -71.1(9)
O3 Dy1 N1' C2' 6_556 . -91.7(9)
O1 Dy1 N1' C2' 6_556 . 17.9(9)
O1 Dy1 N1' C2' . . -170.2(9)
O4 Dy1 N1' C2' 6_456 . 84.0(10)
O4 Dy1 N1' C2' 1_455 . 76.2(10)
N1 Dy1 N1' C2' 6_556 . -69.4(10)
N1 Dy1 N1' C2' . . -142.3(9)
O3' Dy1 N1' C3' 6_556 . -115.7(8)
O3' Dy1 N1' C3' . . -95.3(8)
O4' Dy1 N1' C3' 4_545 . 104.1(9)
O4' Dy1 N1' C3' 7 . 96.0(9)
O3 Dy1 N1' C3' . . 58.2(8)
O3 Dy1 N1' C3' 6_556 . 37.5(8)
O1 Dy1 N1' C3' 6_556 . 147.2(8)
O1 Dy1 N1' C3' . . -40.9(8)
O4 Dy1 N1' C3' 6_456 . -146.8(9)
O4 Dy1 N1' C3' 1_455 . -154.5(9)
N1 Dy1 N1' C3' 6_556 . 59.9(9)
N1 Dy1 N1' C3' . . -13.1(8)
O3' Dy1 N1' C4' 6_556 . 1.7(3)
O3' Dy1 N1' C4' . . 22.1(3)
O4' Dy1 N1' C4' 4_545 . -138.5(4)
O4' Dy1 N1' C4' 7 . -146.6(4)
O3 Dy1 N1' C4' . . 175.6(3)
O3 Dy1 N1' C4' 6_556 . 154.9(3)
O1 Dy1 N1' C4' 6_556 . -95.4(3)
O1 Dy1 N1' C4' . . 76.5(3)
O4 Dy1 N1' C4' 6_456 . -29.3(5)
O4 Dy1 N1' C4' 1_455 . -37.1(4)
N1 Dy1 N1' C4' 6_556 . 177.3(5)
N1 Dy1 N1' C4' . . 104.3(3)
C3' N1' C2' C1 . 6_556 -148.5(13)
C4' N1' C2' C1 . 6_556 88.0(12)
Dy1 N1' C2' C1 . 6_556 -25.8(15)
C2' N1' C3' C3 . . 161.5(16)
C4' N1' C3' C3 . . -76.4(19)
Dy1 N1' C3' C3 . . 40(2)
N1 C3 C3' N1' . . -52(2)
C2' N1' C4' C5' . . -146.6(11)
C3' N1' C4' C5' . . 83.9(9)
Dy1 N1' C4' C5' . . -32.9(5)
Dy1 O3' C5' O4' . . 174.7(5)
Dy1 O3' C5' C4' . . -5.8(8)
Dy1 O4' C5' O3' 7_565 . -159.8(10)
Dy1 O4' C5' C4' 7_565 . 20.7(16)
N1' C4' C5' O3' . . 28.6(7)
N1' C4' C5' O4' . . -151.9(6)
